data_7226938
loop_
_publ_author_name
'Chen, Li-Ping'
'Wu, Guo-Zhen'
'Dong, Hong-yuan'
'Yang, Niao'
'Zhang, Weidong'
'Li, Hui-Liang'

_publ_section_title
;
 Lineariifolianoids I-L, four rare sesquiterpene lactone dimers inhibiting
 NO production from Inula lineariifolia
;
_journal_name_full 'RSC Adv.'
_journal_paper_doi 10.1039/C6RA23092J
_journal_year 2016
_chemical_absolute_configuration rmad
_chemical_formula_moiety 'C32 H40 O8'
_chemical_formula_sum 'C32 H40 O8'
_chemical_formula_weight 552.64
_space_group_crystal_system orthorhombic
_space_group_IT_number 19
_space_group_name_Hall 'P 2ac 2ab'
_space_group_name_H-M_alt 'P 21 21 21'
_symmetry_space_group_name_Hall 'P 2ac 2ab'
_symmetry_space_group_name_H-M 'P 21 21 21'
_atom_sites_solution_hydrogens geom
_atom_sites_solution_primary direct
_audit_creation_date 2016-07-21
_audit_creation_method
;
Olex2 1.2
(compiled 2016.02.19 svn.r3266 for OlexSys, GUI svn.r5155)
;
_audit_update_record
;
2016-07-25 deposited with the CCDC.
2016-10-24 downloaded from the CCDC.
;
_cell_angle_alpha 90
_cell_angle_beta 90
_cell_angle_gamma 90
_cell_formula_units_Z 4
_cell_length_a 8.76710(10)
_cell_length_b 17.4066(3)
_cell_length_c 18.8236(4)
_cell_measurement_reflns_used 5477
_cell_measurement_temperature 130
_cell_measurement_theta_max 68.594
_cell_measurement_theta_min 3.458
_cell_volume 2872.58(9)
_computing_cell_refinement 'SAINT v7.68A (Bruker, 2009)'
_computing_data_reduction 'SAINT v7.68A (Bruker, 2009)'
_computing_molecular_graphics 'Olex2 (Dolomanov et al., 2009)'
_computing_publication_material 'Olex2 (Dolomanov et al., 2009)'
_computing_structure_refinement 'ShelXL (Sheldrick, 2015)'
_computing_structure_solution 'ShelXS (Sheldrick, 2008)'
_diffrn_ambient_temperature 130
_diffrn_measured_fraction_theta_full 0.995
_diffrn_measured_fraction_theta_max 0.976
_diffrn_measurement_device_type 'Bruker APEX-II CCD'
_diffrn_measurement_method '\f and \w scans'
_diffrn_radiation_monochromator graphite
_diffrn_radiation_type CuK\a
_diffrn_radiation_wavelength 1.54178
_diffrn_reflns_av_R_equivalents 0.0608
_diffrn_reflns_av_unetI/netI 0.0562
_diffrn_reflns_Laue_measured_fraction_full 0.995
_diffrn_reflns_Laue_measured_fraction_max 0.976
_diffrn_reflns_limit_h_max 10
_diffrn_reflns_limit_h_min -10
_diffrn_reflns_limit_k_max 20
_diffrn_reflns_limit_k_min -16
_diffrn_reflns_limit_l_max 22
_diffrn_reflns_limit_l_min -22
_diffrn_reflns_number 18070
_diffrn_reflns_point_group_measured_fraction_full 0.983
_diffrn_reflns_point_group_measured_fraction_max 0.959
_diffrn_reflns_theta_full 67.679
_diffrn_reflns_theta_max 69.469
_diffrn_reflns_theta_min 3.458
_diffrn_standards_number 0
_exptl_absorpt_coefficient_mu 0.743
_exptl_absorpt_correction_T_max 0.7532
_exptl_absorpt_correction_T_min 0.4500
_exptl_absorpt_correction_type multi-scan
_exptl_absorpt_process_details
;
SADABS-2008/1 (Bruker,2008) was used for absorption correction.
wR2(int) was 0.1598 before and 0.0787 after correction.
The Ratio of minimum to maximum transmission is 0.5975.
The \l/2 correction factor is 0.0015.
;
_exptl_crystal_colour colourless
_exptl_crystal_colour_primary colourless
_exptl_crystal_density_diffrn 1.278
_exptl_crystal_description plate
_exptl_crystal_F_000 1184
_exptl_crystal_size_max 0.2
_exptl_crystal_size_mid 0.12
_exptl_crystal_size_min 0.03
_refine_diff_density_max 0.522
_refine_diff_density_min -0.280
_refine_diff_density_rms 0.053
_refine_ls_abs_structure_details
;
 Flack x determined using 1983 quotients [(I+)-(I-)]/[(I+)+(I-)]
 (Parsons, Flack and Wagner, Acta Cryst. B69 (2013) 249-259).
;
_refine_ls_abs_structure_Flack 0.15(12)
_refine_ls_extinction_method none
_refine_ls_goodness_of_fit_ref 1.045
_refine_ls_hydrogen_treatment constr
_refine_ls_matrix_type full
_refine_ls_number_parameters 368
_refine_ls_number_reflns 5176
_refine_ls_number_restraints 0
_refine_ls_restrained_S_all 1.045
_refine_ls_R_factor_all 0.0437
_refine_ls_R_factor_gt 0.0416
_refine_ls_shift/su_max 0.015
_refine_ls_shift/su_mean 0.001
_refine_ls_structure_factor_coef Fsqd
_refine_ls_weighting_details 'w=1/[\s^2^(Fo^2^)+(0.0574P)^2^+0.6730P] where P=(Fo^2^+2Fc^2^)/3'
_refine_ls_weighting_scheme calc
_refine_ls_wR_factor_gt 0.1093
_refine_ls_wR_factor_ref 0.1117
_reflns_Friedel_coverage 0.733
_reflns_Friedel_fraction_full 0.968
_reflns_Friedel_fraction_max 0.937
_reflns_number_gt 4915
_reflns_number_total 5176
_reflns_threshold_expression 'I > 2\s(I)'
_cod_data_source_file c6ra23092j2.cif
_cod_data_source_block cu_dm16471_0m
_cod_database_code 7226938
_shelx_space_group_comment
;
The symmetry employed for this shelxl refinement is uniquely defined
by the following loop, which should always be used as a source of
symmetry information in preference to the above space-group names.
They are only intended as comments.
;
_shelx_estimated_absorpt_t_max 0.978
_shelx_estimated_absorpt_t_min 0.866
_olex2_refinement_description
;
1. Fixed Uiso
 At 1.2 times of:
  All C(H) groups, All C(H,H) groups
 At 1.5 times of:
  All C(H,H,H) groups, All O(H) groups
2.a Ternary CH refined with riding coordinates:
 C1(H1A), C2(H2), C2'(H2'), C3'(H3'), C7(H7), C7'(H7'), C8(H8), C8'(H8'),
 C10(H10), C10'(H10')
2.b Secondary CH2 refined with riding coordinates:
 C3(H3A,H3B), C4(H4A,H4B), C6'(H6'A,H6'B), C9(H9A,H9B), C9'(H9'A,H9'B),
 C13(H13A,H13B)
2.c Aromatic/amide H refined with riding coordinates:
 C6(H6A)
2.d Idealised Me refined as rotating group:
 C2"(H2"A,H2"B,H2"C), C14(H14A,H14B,H14C), C14'(H14D,H14E,H14F), C15(H15A,H15B,
 H15C), C15'(H15D,H15E,H15F)
2.e Idealised tetrahedral OH refined as rotating group:
 O1(H1), O6(H6)
;
_shelx_shelxl_version_number 2014/7
_olex2_submission_special_instructions 'No special instructions were received'

loop_
_space_group_symop_operation_xyz
'x, y, z'
'x+1/2, -y+1/2, -z'
'-x, y+1/2, -z+1/2'
'-x+1/2, -y, z+1/2'

loop_
_atom_site_label
_atom_site_type_symbol
_atom_site_fract_x
_atom_site_fract_y
_atom_site_fract_z
_atom_site_U_iso_or_equiv
_atom_site_adp_type
_atom_site_occupancy
_atom_site_site_symmetry_order
_atom_site_calc_flag
_atom_site_refinement_flags_posn
O1 O -0.5767(2) -0.24748(11) -0.20953(11) 0.0239(4) Uani 1 1 d .
H1 H -0.6219 -0.2108 -0.1895 0.036 Uiso 1 1 calc GR
O2 O -0.8823(2) -0.19692(13) -0.32724(12) 0.0342(5) Uani 1 1 d .
O3 O -0.8619(3) -0.07013(16) -0.3440(2) 0.0605(8) Uani 1 1 d .
O4 O -0.2370(2) -0.35647(11) -0.09417(10) 0.0218(4) Uani 1 1 d .
O5 O -0.1260(2) -0.37686(13) 0.00917(10) 0.0272(5) Uani 1 1 d .
O6 O -0.2408(2) -0.36258(12) 0.13699(11) 0.0264(4) Uani 1 1 d .
H6 H -0.1910 -0.3722 0.0999 0.040 Uiso 1 1 calc GR
O7 O -0.5278(2) -0.68461(10) -0.02771(11) 0.0248(4) Uani 1 1 d .
O8 O -0.7177(3) -0.75306(12) -0.07571(12) 0.0344(5) Uani 1 1 d .
C1 C -0.6705(3) -0.38076(15) -0.21863(13) 0.0175(5) Uani 1 1 d .
H1A H -0.7469 -0.4088 -0.2483 0.021 Uiso 1 1 calc R
C1" C -0.9365(4) -0.1249(2) -0.32758(17) 0.0354(8) Uani 1 1 d .
C1' C -0.4274(3) -0.44477(14) 0.06552(14) 0.0156(5) Uani 1 1 d .
C2 C -0.6855(3) -0.29615(15) -0.24275(14) 0.0183(5) Uani 1 1 d .
H2 H -0.7889 -0.2780 -0.2279 0.022 Uiso 1 1 calc R
C2" C -1.1013(4) -0.1230(3) -0.3051(2) 0.0518(10) Uani 1 1 d .
H2"A H -1.1074 -0.1190 -0.2532 0.078 Uiso 1 1 calc GR
H2"B H -1.1520 -0.1703 -0.3206 0.078 Uiso 1 1 calc GR
H2"C H -1.1519 -0.0786 -0.3268 0.078 Uiso 1 1 calc GR
C2' C -0.3927(3) -0.38831(16) 0.12855(14) 0.0200(5) Uani 1 1 d .
H2' H -0.4268 -0.4128 0.1739 0.024 Uiso 1 1 calc R
C3 C -0.6744(3) -0.28557(16) -0.32307(15) 0.0252(6) Uani 1 1 d .
H3A H -0.5680 -0.2947 -0.3384 0.030 Uiso 1 1 calc R
H3B H -0.7401 -0.3240 -0.3469 0.030 Uiso 1 1 calc R
C3' C -0.5124(3) -0.32877(15) 0.10588(15) 0.0198(5) Uani 1 1 d .
H3' H -0.5240 -0.2838 0.1385 0.024 Uiso 1 1 calc R
C4 C -0.7227(3) -0.20588(17) -0.34571(17) 0.0294(6) Uani 1 1 d .
H4A H -0.6604 -0.1667 -0.3210 0.035 Uiso 1 1 calc R
H4B H -0.7085 -0.1995 -0.3976 0.035 Uiso 1 1 calc R
C4' C -0.6487(3) -0.38101(15) 0.10140(14) 0.0182(5) Uani 1 1 d .
C5 C -0.7295(3) -0.38982(14) -0.14293(14) 0.0170(5) Uani 1 1 d .
C5' C -0.6014(3) -0.44983(15) 0.07846(13) 0.0155(5) Uani 1 1 d .
C6 C -0.6510(3) -0.39921(14) -0.08291(14) 0.0160(5) Uani 1 1 d .
H6A H -0.7091 -0.3995 -0.0403 0.019 Uiso 1 1 calc R
C6' C -0.7037(3) -0.51800(15) 0.06629(15) 0.0188(5) Uani 1 1 d .
H6'A H -0.8080 -0.4990 0.0566 0.023 Uiso 1 1 calc R
H6'B H -0.7079 -0.5484 0.1107 0.023 Uiso 1 1 calc R
C7 C -0.4811(3) -0.40946(14) -0.07430(13) 0.0152(5) Uani 1 1 d .
H7 H -0.4561 -0.4644 -0.0848 0.018 Uiso 1 1 calc R
C7' C -0.6571(3) -0.57125(14) 0.00604(14) 0.0180(5) Uani 1 1 d .
H7' H -0.6363 -0.5392 -0.0369 0.022 Uiso 1 1 calc R
C8 C -0.3904(3) -0.35937(15) -0.12535(14) 0.0177(5) Uani 1 1 d .
H8 H -0.4349 -0.3065 -0.1261 0.021 Uiso 1 1 calc R
C8' C -0.5152(3) -0.61934(14) 0.02151(14) 0.0199(5) Uani 1 1 d .
H8' H -0.5218 -0.6391 0.0713 0.024 Uiso 1 1 calc R
C9 C -0.3723(3) -0.38798(16) -0.20083(14) 0.0202(5) Uani 1 1 d .
H9A H -0.2937 -0.4288 -0.2010 0.024 Uiso 1 1 calc R
H9B H -0.3331 -0.3451 -0.2302 0.024 Uiso 1 1 calc R
C9' C -0.3630(3) -0.58065(15) 0.01165(14) 0.0191(5) Uani 1 1 d .
H9'A H -0.3597 -0.5570 -0.0362 0.023 Uiso 1 1 calc R
H9'B H -0.2817 -0.6200 0.0138 0.023 Uiso 1 1 calc R
C10 C -0.5172(3) -0.41989(15) -0.23670(14) 0.0191(5) Uani 1 1 d .
H10 H -0.5020 -0.4118 -0.2888 0.023 Uiso 1 1 calc R
C10' C -0.3298(3) -0.51818(15) 0.06770(15) 0.0194(5) Uani 1 1 d .
H10' H -0.2226 -0.5011 0.0588 0.023 Uiso 1 1 calc R
C11 C -0.4079(3) -0.38829(14) -0.00123(13) 0.0155(5) Uani 1 1 d .
C11' C -0.7699(3) -0.63288(14) -0.01424(14) 0.0207(5) Uani 1 1 d .
C12 C -0.2430(3) -0.37562(15) -0.02562(14) 0.0191(5) Uani 1 1 d .
C12' C -0.6775(3) -0.69728(15) -0.04308(15) 0.0238(6) Uani 1 1 d .
C13 C -0.4627(3) -0.30900(14) 0.02907(15) 0.0198(5) Uani 1 1 d .
H13A H -0.3787 -0.2710 0.0290 0.024 Uiso 1 1 calc R
H13B H -0.5492 -0.2884 0.0011 0.024 Uiso 1 1 calc R
C13' C -0.9197(4) -0.63523(18) -0.00800(17) 0.0300(7) Uani 1 1 d .
C14 C -0.5314(3) -0.50743(16) -0.22678(16) 0.0260(6) Uani 1 1 d .
H14A H -0.5537 -0.5189 -0.1769 0.039 Uiso 1 1 calc GR
H14B H -0.4353 -0.5322 -0.2404 0.039 Uiso 1 1 calc GR
H14C H -0.6142 -0.5270 -0.2567 0.039 Uiso 1 1 calc GR
C14' C -0.3295(4) -0.55357(17) 0.14237(16) 0.0287(7) Uani 1 1 d .
H14D H -0.4347 -0.5587 0.1593 0.043 Uiso 1 1 calc GR
H14E H -0.2722 -0.5202 0.1748 0.043 Uiso 1 1 calc GR
H14F H -0.2813 -0.6043 0.1407 0.043 Uiso 1 1 calc GR
C15 C -0.9018(3) -0.38906(17) -0.13867(15) 0.0233(6) Uani 1 1 d .
H15A H -0.9416 -0.3462 -0.1669 0.035 Uiso 1 1 calc GR
H15B H -0.9334 -0.3829 -0.0890 0.035 Uiso 1 1 calc GR
H15C H -0.9421 -0.4376 -0.1573 0.035 Uiso 1 1 calc GR
C15' C -0.8079(3) -0.35393(16) 0.11557(15) 0.0228(6) Uani 1 1 d .
H15D H -0.8400 -0.3190 0.0776 0.034 Uiso 1 1 calc GR
H15E H -0.8110 -0.3269 0.1612 0.034 Uiso 1 1 calc GR
H15F H -0.8769 -0.3982 0.1172 0.034 Uiso 1 1 calc GR

loop_
_atom_site_aniso_label
_atom_site_aniso_U_11
_atom_site_aniso_U_22
_atom_site_aniso_U_33
_atom_site_aniso_U_23
_atom_site_aniso_U_13
_atom_site_aniso_U_12
O1 0.0211(9) 0.0195(9) 0.0311(10) -0.0067(8) -0.0042(8) 0.0013(8)
O2 0.0234(11) 0.0407(13) 0.0384(12) 0.0129(10) -0.0013(9) 0.0033(10)
O3 0.0468(16) 0.0357(14) 0.099(2) -0.0042(15) -0.0020(17) 0.0094(13)
O4 0.0088(8) 0.0327(10) 0.0240(9) 0.0022(8) 0.0023(7) -0.0051(8)
O5 0.0108(8) 0.0435(12) 0.0273(10) -0.0042(9) -0.0019(8) -0.0035(9)
O6 0.0182(9) 0.0347(11) 0.0264(10) -0.0097(8) -0.0033(8) -0.0066(9)
O7 0.0251(10) 0.0149(8) 0.0343(11) -0.0060(8) -0.0013(9) 0.0014(8)
O8 0.0400(12) 0.0210(10) 0.0421(12) -0.0073(9) -0.0049(10) -0.0070(10)
C1 0.0118(11) 0.0202(12) 0.0206(13) -0.0027(10) -0.0006(10) -0.0014(10)
C1" 0.0336(17) 0.0427(19) 0.0300(16) -0.0016(14) -0.0069(13) 0.0106(16)
C1' 0.0107(11) 0.0168(12) 0.0193(12) -0.0018(10) 0.0002(10) -0.0012(10)
C2 0.0133(11) 0.0214(13) 0.0203(13) -0.0007(10) 0.0014(10) 0.0015(10)
C2" 0.0345(19) 0.085(3) 0.0362(19) -0.007(2) -0.0053(15) 0.017(2)
C2' 0.0163(12) 0.0227(13) 0.0210(13) -0.0060(10) -0.0006(10) -0.0014(11)
C3 0.0275(15) 0.0261(14) 0.0219(14) 0.0008(11) 0.0002(11) -0.0017(13)
C3' 0.0191(13) 0.0174(11) 0.0230(13) -0.0055(10) 0.0027(11) -0.0019(11)
C4 0.0229(14) 0.0320(15) 0.0333(15) 0.0091(13) 0.0035(12) -0.0017(13)
C4' 0.0172(12) 0.0200(12) 0.0174(12) 0.0015(10) 0.0021(10) 0.0011(11)
C5 0.0111(11) 0.0156(11) 0.0242(13) 0.0007(10) 0.0013(10) 0.0010(10)
C5' 0.0118(11) 0.0178(12) 0.0170(12) 0.0008(9) 0.0007(9) 0.0022(10)
C6 0.0102(11) 0.0179(12) 0.0200(12) 0.0013(9) 0.0036(10) -0.0014(10)
C6' 0.0143(11) 0.0190(12) 0.0232(14) 0.0004(10) 0.0037(10) -0.0004(10)
C7 0.0100(11) 0.0164(11) 0.0193(12) -0.0009(9) 0.0017(10) -0.0006(10)
C7' 0.0171(12) 0.0147(11) 0.0222(13) -0.0002(10) -0.0001(10) -0.0014(10)
C8 0.0077(11) 0.0223(12) 0.0230(13) 0.0004(10) 0.0013(10) -0.0012(10)
C8' 0.0224(13) 0.0145(11) 0.0227(12) -0.0033(10) -0.0023(11) 0.0018(11)
C9 0.0125(12) 0.0262(13) 0.0218(13) 0.0021(10) 0.0034(10) 0.0001(11)
C9' 0.0159(12) 0.0160(12) 0.0256(14) -0.0029(10) -0.0026(11) 0.0045(10)
C10 0.0151(12) 0.0223(12) 0.0198(13) -0.0024(10) 0.0030(10) 0.0004(11)
C10' 0.0122(11) 0.0201(12) 0.0257(14) -0.0019(11) -0.0031(11) 0.0009(10)
C11 0.0093(11) 0.0169(12) 0.0204(12) -0.0008(10) 0.0002(9) -0.0018(10)
C11' 0.0217(13) 0.0178(12) 0.0225(13) 0.0023(10) -0.0029(11) -0.0037(11)
C12 0.0112(12) 0.0218(12) 0.0243(13) -0.0043(10) 0.0021(11) -0.0021(11)
C12' 0.0277(14) 0.0161(12) 0.0275(15) 0.0013(11) -0.0029(12) -0.0040(12)
C13 0.0167(12) 0.0165(12) 0.0263(13) -0.0017(10) 0.0026(11) -0.0013(10)
C13' 0.0250(14) 0.0313(15) 0.0335(16) 0.0027(13) -0.0044(12) -0.0103(12)
C14 0.0238(13) 0.0218(13) 0.0324(15) -0.0066(12) 0.0041(12) 0.0030(12)
C14' 0.0315(15) 0.0256(14) 0.0291(15) 0.0011(12) -0.0107(13) 0.0090(13)
C15 0.0112(12) 0.0313(14) 0.0274(14) 0.0024(12) 0.0004(10) 0.0008(11)
C15' 0.0181(13) 0.0220(13) 0.0282(15) -0.0007(11) 0.0047(11) 0.0041(11)

loop_
_atom_type_symbol
_atom_type_description
_atom_type_scat_dispersion_real
_atom_type_scat_dispersion_imag
_atom_type_scat_source
C C 0.0181 0.0091 'International Tables Vol C Tables 4.2.6.8 and 6.1.1.4'
H H 0.0000 0.0000 'International Tables Vol C Tables 4.2.6.8 and 6.1.1.4'
O O 0.0492 0.0322 'International Tables Vol C Tables 4.2.6.8 and 6.1.1.4'

loop_
_geom_angle_atom_site_label_1
_geom_angle_atom_site_label_2
_geom_angle_atom_site_label_3
_geom_angle
C2 O1 H1 109.5
C1" O2 C4 116.2(3)
C12 O4 C8 110.05(19)
C2' O6 H6 109.5
C12' O7 C8' 109.3(2)
C2 C1 H1A 104.1
C5 C1 H1A 104.1
C5 C1 C2 110.1(2)
C5 C1 C10 117.1(2)
C10 C1 H1A 104.1
C10 C1 C2 115.4(2)
O2 C1" C2" 111.0(3)
O3 C1" O2 123.5(3)
O3 C1" C2" 125.5(4)
C2' C1' C11 100.81(19)
C5' C1' C2' 96.18(19)
C5' C1' C11 105.26(19)
C10' C1' C2' 113.1(2)
C10' C1' C5' 119.8(2)
C10' C1' C11 118.1(2)
O1 C2 C1 112.4(2)
O1 C2 H2 107.3
O1 C2 C3 108.7(2)
C1 C2 H2 107.3
C3 C2 C1 113.6(2)
C3 C2 H2 107.3
C1" C2" H2"A 109.5
C1" C2" H2"B 109.5
C1" C2" H2"C 109.5
H2"A C2" H2"B 109.5
H2"A C2" H2"C 109.5
H2"B C2" H2"C 109.5
O6 C2' C1' 117.8(2)
O6 C2' H2' 108.7
O6 C2' C3' 117.5(2)
C1' C2' H2' 108.7
C3' C2' C1' 94.58(19)
C3' C2' H2' 108.7
C2 C3 H3A 109.2
C2 C3 H3B 109.2
H3A C3 H3B 107.9
C4 C3 C2 111.9(2)
C4 C3 H3A 109.2
C4 C3 H3B 109.2
C2' C3' H3' 115.3
C2' C3' C13 102.5(2)
C4' C3' C2' 98.7(2)
C4' C3' H3' 115.3
C4' C3' C13 107.8(2)
C13 C3' H3' 115.3
O2 C4 C3 107.5(2)
O2 C4 H4A 110.2
O2 C4 H4B 110.2
C3 C4 H4A 110.2
C3 C4 H4B 110.2
H4A C4 H4B 108.5
C5' C4' C3' 108.2(2)
C5' C4' C15' 128.9(2)
C15' C4' C3' 122.7(2)
C6 C5 C1 129.0(2)
C6 C5 C15 118.1(2)
C15 C5 C1 112.8(2)
C4' C5' C1' 107.8(2)
C4' C5' C6' 124.7(2)
C6' C5' C1' 127.5(2)
C5 C6 H6A 116.0
C5 C6 C7 128.0(2)
C7 C6 H6A 116.0
C5' C6' H6'A 108.3
C5' C6' H6'B 108.3
C5' C6' C7' 115.7(2)
H6'A C6' H6'B 107.4
C7' C6' H6'A 108.3
C7' C6' H6'B 108.3
C6 C7 H7 108.0
C6 C7 C8 112.4(2)
C6 C7 C11 118.2(2)
C8 C7 H7 108.0
C8 C7 C11 101.88(19)
C11 C7 H7 108.0
C6' C7' H7' 108.2
C6' C7' C8' 114.3(2)
C8' C7' H7' 108.2
C11' C7' C6' 116.5(2)
C11' C7' H7' 108.2
C11' C7' C8' 101.1(2)
O4 C8 C7 104.2(2)
O4 C8 H8 109.4
O4 C8 C9 106.91(19)
C7 C8 H8 109.4
C9 C8 C7 117.3(2)
C9 C8 H8 109.4
O7 C8' C7' 104.0(2)
O7 C8' H8' 108.7
O7 C8' C9' 109.5(2)
C7' C8' H8' 108.7
C9' C8' C7' 116.9(2)
C9' C8' H8' 108.7
C8 C9 H9A 108.2
C8 C9 H9B 108.2
C8 C9 C10 116.3(2)
H9A C9 H9B 107.4
C10 C9 H9A 108.2
C10 C9 H9B 108.2
C8' C9' H9'A 108.9
C8' C9' H9'B 108.9
C8' C9' C10' 113.4(2)
H9'A C9' H9'B 107.7
C10' C9' H9'A 108.9
C10' C9' H9'B 108.9
C1 C10 H10 105.6
C9 C10 C1 117.5(2)
C9 C10 H10 105.6
C14 C10 C1 109.8(2)
C14 C10 C9 111.7(2)
C14 C10 H10 105.6
C1' C10' C9' 117.5(2)
C1' C10' H10' 105.7
C9' C10' H10' 105.7
C14' C10' C1' 111.0(2)
C14' C10' C9' 110.1(2)
C14' C10' H10' 105.7
C7 C11 C1' 120.1(2)
C7 C11 C13 113.7(2)
C12 C11 C1' 115.0(2)
C12 C11 C7 99.08(19)
C12 C11 C13 105.7(2)
C13 C11 C1' 102.82(19)
C12' C11' C7' 105.7(2)
C13' C11' C7' 130.7(3)
C13' C11' C12' 123.5(3)
O4 C12 C11 111.2(2)
O5 C12 O4 119.5(2)
O5 C12 C11 129.1(2)
O7 C12' C11' 109.0(2)
O8 C12' O7 121.5(3)
O8 C12' C11' 129.5(3)
C3' C13 C11 103.3(2)
C3' C13 H13A 111.1
C3' C13 H13B 111.1
C11 C13 H13A 111.1
C11 C13 H13B 111.1
H13A C13 H13B 109.1
C10 C14 H14A 109.5
C10 C14 H14B 109.5
C10 C14 H14C 109.5
H14A C14 H14B 109.5
H14A C14 H14C 109.5
H14B C14 H14C 109.5
C10' C14' H14D 109.5
C10' C14' H14E 109.5
C10' C14' H14F 109.5
H14D C14' H14E 109.5
H14D C14' H14F 109.5
H14E C14' H14F 109.5
C5 C15 H15A 109.5
C5 C15 H15B 109.5
C5 C15 H15C 109.5
H15A C15 H15B 109.5
H15A C15 H15C 109.5
H15B C15 H15C 109.5
C4' C15' H15D 109.5
C4' C15' H15E 109.5
C4' C15' H15F 109.5
H15D C15' H15E 109.5
H15D C15' H15F 109.5
H15E C15' H15F 109.5

loop_
_geom_bond_atom_site_label_1
_geom_bond_atom_site_label_2
_geom_bond_distance
O1 H1 0.8400
O1 C2 1.421(3)
O2 C1" 1.341(4)
O2 C4 1.450(4)
O3 C1" 1.196(5)
O4 C8 1.467(3)
O4 C12 1.334(3)
O5 C12 1.217(3)
O6 H6 0.8400
O6 C2' 1.414(3)
O7 C8' 1.470(3)
O7 C12' 1.362(3)
O8 C12' 1.202(3)
C1 H1A 1.0000
C1 C2 1.547(4)
C1 C5 1.524(4)
C1 C10 1.545(3)
C1" C2" 1.506(5)
C1' C2' 1.571(3)
C1' C5' 1.547(3)
C1' C10' 1.538(3)
C1' C11 1.604(3)
C2 H2 1.0000
C2 C3 1.526(4)
C2" H2"A 0.9800
C2" H2"B 0.9800
C2" H2"C 0.9800
C2' H2' 1.0000
C2' C3' 1.536(4)
C3 H3A 0.9900
C3 H3B 0.9900
C3 C4 1.511(4)
C3' H3' 1.0000
C3' C4' 1.504(4)
C3' C13 1.549(4)
C4 H4A 0.9900
C4 H4B 0.9900
C4' C5' 1.339(4)
C4' C15' 1.497(3)
C5 C6 1.333(4)
C5 C15 1.513(3)
C5' C6' 1.505(4)
C6 H6A 0.9500
C6 C7 1.508(3)
C6' H6'A 0.9900
C6' H6'B 0.9900
C6' C7' 1.521(4)
C7 H7 1.0000
C7 C8 1.522(3)
C7 C11 1.562(3)
C7' H7' 1.0000
C7' C8' 1.527(4)
C7' C11' 1.509(4)
C8 H8 1.0000
C8 C9 1.514(4)
C8' H8' 1.0000
C8' C9' 1.506(4)
C9 H9A 0.9900
C9 H9B 0.9900
C9 C10 1.542(4)
C9' H9'A 0.9900
C9' H9'B 0.9900
C9' C10' 1.543(4)
C10 H10 1.0000
C10 C14 1.540(4)
C10' H10' 1.0000
C10' C14' 1.534(4)
C11 C12 1.533(3)
C11 C13 1.569(3)
C11' C12' 1.486(4)
C11' C13' 1.319(4)
C13 H13A 0.9900
C13 H13B 0.9900
C14 H14A 0.9800
C14 H14B 0.9800
C14 H14C 0.9800
C14' H14D 0.9800
C14' H14E 0.9800
C14' H14F 0.9800
C15 H15A 0.9800
C15 H15B 0.9800
C15 H15C 0.9800
C15' H15D 0.9800
C15' H15E 0.9800
C15' H15F 0.9800

loop_
_geom_hbond_atom_site_label_D
_geom_hbond_atom_site_label_H
_geom_hbond_atom_site_label_A
_geom_hbond_distance_DH
_geom_hbond_distance_HA
_geom_hbond_distance_DA
_geom_hbond_angle_DHA
_geom_hbond_site_symmetry_A
O1 H1 O6 0.84 1.92 2.758(3) 172.3 2_445
O6 H6 O5 0.84 1.80 2.620(3) 163.9 .

loop_
_geom_torsion_atom_site_label_1
_geom_torsion_atom_site_label_2
_geom_torsion_atom_site_label_3
_geom_torsion_atom_site_label_4
_geom_torsion
O1 C2 C3 C4 -66.2(3)
O4 C8 C9 C10 161.4(2)
O6 C2' C3' C4' 178.1(2)
O6 C2' C3' C13 67.6(3)
O7 C8' C9' C10' -172.3(2)
C1 C2 C3 C4 167.8(2)
C1 C5 C6 C7 -5.1(4)
C1" O2 C4 C3 164.8(3)
C1' C2' C3' C4' 53.5(2)
C1' C2' C3' C13 -57.1(2)
C1' C5' C6' C7' -31.2(4)
C1' C11 C12 O4 154.4(2)
C1' C11 C12 O5 -29.9(4)
C1' C11 C13 C3' -2.3(2)
C2 C1 C5 C6 -105.3(3)
C2 C1 C5 C15 75.9(3)
C2 C1 C10 C9 64.7(3)
C2 C1 C10 C14 -166.2(2)
C2 C3 C4 O2 -63.3(3)
C2' C1' C5' C4' 34.9(3)
C2' C1' C5' C6' -146.6(3)
C2' C1' C10' C9' 175.4(2)
C2' C1' C10' C14' 47.3(3)
C2' C1' C11 C7 -160.0(2)
C2' C1' C11 C12 81.9(2)
C2' C1' C11 C13 -32.5(2)
C2' C3' C4' C5' -34.6(3)
C2' C3' C4' C15' 149.8(2)
C2' C3' C13 C11 37.7(2)
C3' C4' C5' C1' -0.9(3)
C3' C4' C5' C6' -179.5(2)
C4 O2 C1" O3 2.3(5)
C4 O2 C1" C2" -178.0(3)
C4' C3' C13 C11 -65.8(2)
C4' C5' C6' C7' 147.1(3)
C5 C1 C2 O1 73.1(3)
C5 C1 C2 C3 -162.9(2)
C5 C1 C10 C9 -67.5(3)
C5 C1 C10 C14 61.7(3)
C5 C6 C7 C8 38.6(4)
C5 C6 C7 C11 156.9(2)
C5' C1' C2' O6 -177.1(2)
C5' C1' C2' C3' -52.7(2)
C5' C1' C10' C9' 63.1(3)
C5' C1' C10' C14' -64.9(3)
C5' C1' C11 C7 -60.4(3)
C5' C1' C11 C12 -178.6(2)
C5' C1' C11 C13 67.0(2)
C5' C6' C7' C8' 71.5(3)
C5' C6' C7' C11' -171.1(2)
C6 C7 C8 O4 161.4(2)
C6 C7 C8 C9 -80.7(3)
C6 C7 C11 C1' 75.9(3)
C6 C7 C11 C12 -158.1(2)
C6 C7 C11 C13 -46.3(3)
C6' C7' C8' O7 158.2(2)
C6' C7' C8' C9' -80.9(3)
C6' C7' C11' C12' -151.6(2)
C6' C7' C11' C13' 26.7(4)
C7 C8 C9 C10 44.9(3)
C7 C11 C12 O4 25.0(3)
C7 C11 C12 O5 -159.3(3)
C7 C11 C13 C3' 129.0(2)
C7' C8' C9' C10' 69.8(3)
C7' C11' C12' O7 12.2(3)
C7' C11' C12' O8 -167.1(3)
C8 O4 C12 O5 179.6(2)
C8 O4 C12 C11 -4.2(3)
C8 C7 C11 C1' -160.4(2)
C8 C7 C11 C12 -34.4(2)
C8 C7 C11 C13 77.3(2)
C8 C9 C10 C1 35.5(3)
C8 C9 C10 C14 -92.7(3)
C8' O7 C12' O8 -171.3(3)
C8' O7 C12' C11' 9.3(3)
C8' C7' C11' C12' -27.2(3)
C8' C7' C11' C13' 151.1(3)
C8' C9' C10' C1' -68.2(3)
C8' C9' C10' C14' 60.3(3)
C10 C1 C2 O1 -62.3(3)
C10 C1 C2 C3 61.7(3)
C10 C1 C5 C6 29.2(4)
C10 C1 C5 C15 -149.6(2)
C10' C1' C2' O6 56.8(3)
C10' C1' C2' C3' -178.8(2)
C10' C1' C5' C4' 156.0(2)
C10' C1' C5' C6' -25.5(4)
C10' C1' C11 C7 76.4(3)
C10' C1' C11 C12 -41.8(3)
C10' C1' C11 C13 -156.2(2)
C11 C1' C2' O6 -70.2(3)
C11 C1' C2' C3' 54.2(2)
C11 C1' C5' C4' -68.1(3)
C11 C1' C5' C6' 110.4(3)
C11 C1' C10' C9' -67.3(3)
C11 C1' C10' C14' 164.6(2)
C11 C7 C8 O4 33.9(2)
C11 C7 C8 C9 151.8(2)
C11' C7' C8' O7 32.3(3)
C11' C7' C8' C9' 153.2(2)
C12 O4 C8 C7 -19.4(3)
C12 O4 C8 C9 -144.3(2)
C12 C11 C13 C3' -123.3(2)
C12' O7 C8' C7' -26.8(3)
C12' O7 C8' C9' -152.6(2)
C13 C3' C4' C5' 71.6(3)
C13 C3' C4' C15' -104.0(3)
C13 C11 C12 O4 -92.9(2)
C13 C11 C12 O5 82.8(3)
C13' C11' C12' O7 -166.2(3)
C13' C11' C12' O8 14.5(5)
C15 C5 C6 C7 173.6(2)
C15' C4' C5' C1' 174.4(3)
C15' C4' C5' C6' -4.2(4)
